data_4518353
loop_
_publ_author_name
'Redhammer, G\"unther J.'
'Badami, Pavan'
'Meven, Martin'
'Ganschow, Steffen'
'Berendts, Stefan'
'Tippelt, Gerold'
'Rettenwander, Daniel'

_publ_section_title
;
 Wet-Environment-Induced Structural Alterations in Single- and
 Polycrystalline LLZTO Solid Electrolytes Studied by Diffraction
 Techniques
;
_journal_name_full 'ACS Applied Materials &amp; Interfaces'
_journal_paper_doi 10.1021/acsami.0c16016
_journal_year 2020
_chemical_absolute_configuration unk
_chemical_formula_moiety 'La2.95 Li2.86 H2.47 Ta0.99 Zr1.01 O12'
_chemical_formula_sum 'H2.47 La2.95 Li2.86 O12 Ta0.99 Zr1.01'
_chemical_formula_weight 895.81
_space_group_IT_number 220
_space_group_name_Hall 'I -4bd 2c 3'
_space_group_name_H-M_alt 'I -4 3 d'
_symmetry_cell_setting cubic
_symmetry_Int_Tables_number 220
_symmetry_space_group_name_Hall 'I -4bd 2c 3'
_symmetry_space_group_name_H-M 'I -4 3 d'
_atom_sites_solution_hydrogens difmap
_audit_conform_dict_location ftp://ftp.iucr.org/pub/cif_core.dic
_audit_conform_dict_name cif_core.dic
_audit_conform_dict_version 2.4.5
_audit_creation_date 2020-05-29T11:59:09-00:00
_audit_creation_method 'WinGX routine CIF_UPDATE'
_cell_angle_alpha 90
_cell_angle_beta 90
_cell_angle_gamma 90
_cell_formula_units_Z 8
_cell_length_a 12.9839(2)
_cell_length_b 12.9839(2)
_cell_length_c 12.9839(2)
_cell_measurement_reflns_used 34887
_cell_measurement_temperature 293(2)
_cell_measurement_theta_max 36.396
_cell_measurement_theta_min 3.844
_cell_measurement_wavelength 0.71073
_cell_volume 2188.85(6)
_computing_cell_refinement 'Bruker APEX2 (Bruker, 2012)'
_computing_data_collection 'Bruker APEX2 (Bruker, 2012)'
_computing_data_reduction 'Bruker APEX2 (Bruker, 2012)'
_computing_molecular_graphics 'Diamonds 3.2g (Brandenburg,2006)'
_computing_publication_material 'WinGX v1.70.01 (Farrugia 2012)'
_computing_structure_refinement 'SHELXL-2012 (Sheldrick, 2012)'
_computing_structure_solution 'SHELXS-2012 (Sheldrick, 2012)'
_diffrn_ambient_temperature 293(2)
_diffrn_measured_fraction_theta_full 1
_diffrn_measured_fraction_theta_max 0.996
_diffrn_measurement_device '3-circle diffractometer'
_diffrn_measurement_device_type 'SMART APEX'
_diffrn_measurement_method 'rotation, \w-scans at 4 different \f positions'
_diffrn_radiation_monochromator graphite
_diffrn_radiation_probe x-ray
_diffrn_radiation_type MoK\a
_diffrn_radiation_wavelength 0.71073
_diffrn_reflns_av_R_equivalents 0.0317
_diffrn_reflns_av_unetI/netI 0.0092
_diffrn_reflns_Laue_measured_fraction_full 1
_diffrn_reflns_Laue_measured_fraction_max 0.996
_diffrn_reflns_limit_h_max 21
_diffrn_reflns_limit_h_min -21
_diffrn_reflns_limit_k_max 21
_diffrn_reflns_limit_k_min -21
_diffrn_reflns_limit_l_max 21
_diffrn_reflns_limit_l_min -21
_diffrn_reflns_number 34887
_diffrn_reflns_point_group_measured_fraction_full 1
_diffrn_reflns_point_group_measured_fraction_max 0.996
_diffrn_reflns_theta_full 25.242
_diffrn_reflns_theta_max 36.396
_diffrn_reflns_theta_min 3.844
_exptl_absorpt_coefficient_mu 22.127
_exptl_absorpt_correction_T_max 0.272
_exptl_absorpt_correction_T_min 0.225
_exptl_absorpt_correction_type multi-scan
_exptl_absorpt_process_details 'multiscan correction with APEX2 software (Bruker 2012)'
_exptl_crystal_colour colourless
_exptl_crystal_density_diffrn 5.437
_exptl_crystal_density_method 'not measured'
_exptl_crystal_description isometric
_exptl_crystal_F_000 3107.3
_exptl_crystal_size_max 0.07
_exptl_crystal_size_mid 0.07
_exptl_crystal_size_min 0.06
_refine_diff_density_max 0.782
_refine_diff_density_min -0.951
_refine_diff_density_rms 0.137
_refine_ls_abs_structure_details
;
 Refined as an inversion twin.
;
_refine_ls_abs_structure_Flack 0.51(4)
_refine_ls_extinction_coef 0.00012(2)
_refine_ls_extinction_expression Fc^*^=kFc[1+0.001xFc^2^\l^3^/sin(2\q)]^-1/4^
_refine_ls_extinction_method 'SHELXL-2014/7 (Sheldrick 2014'
_refine_ls_goodness_of_fit_ref 1.077
_refine_ls_hydrogen_treatment refxyz
_refine_ls_matrix_type full
_refine_ls_number_constraints 0
_refine_ls_number_parameters 48
_refine_ls_number_reflns 895
_refine_ls_number_restraints 2
_refine_ls_restrained_S_all 1.076
_refine_ls_R_factor_all 0.0163
_refine_ls_R_factor_gt 0.0151
_refine_ls_shift/su_max 0
_refine_ls_shift/su_mean 0
_refine_ls_structure_factor_coef Fsqd
_refine_ls_weighting_details 'w=1/[\s^2^(Fo^2^)+(0.0152P)^2^+10.2990P] where P=(Fo^2^+2Fc^2^)/3'
_refine_ls_weighting_scheme calc
_refine_ls_wR_factor_gt 0.0339
_refine_ls_wR_factor_ref 0.0342
_reflns_Friedel_coverage 0.812
_reflns_Friedel_fraction_full 1
_reflns_Friedel_fraction_max 0.995
_reflns_number_gt 867
_reflns_number_total 895
_reflns_threshold_expression 'I > 2\s(I)'
_cod_data_source_file am0c16016_si_004.cif
_cod_data_source_block S-LLZTO_363K_14d
_cod_original_cell_volume 2188.85(10)
_cod_original_formula_sum 'La2.95 Li2.86 H2.47 Ta0.99 Zr1.01 O12'
_cod_database_code 4518353
_shelx_shelxl_version_number 2014/7

loop_
_symmetry_equiv_pos_as_xyz
'x, y, z'
'x, -y, -z+1/2'
'-x, -y+1/2, z'
'-x, y+1/2, -z+1/2'
'y+1/4, -x+3/4, -z+1/4'
'-y+1/4, -x+3/4, z+3/4'
'-y+3/4, x+3/4, -z+1/4'
'y+3/4, x+3/4, z+3/4'
'y, z, x'
'-y, -z+1/2, x'
'y, -z, -x+1/2'
'-y, z+1/2, -x+1/2'
'z+1/4, -y+3/4, -x+1/4'
'z+1/4, y+1/4, x+1/4'
'-z+3/4, y+3/4, -x+1/4'
'-z+3/4, -y+1/4, x+1/4'
'z, x, y'
'-z+1/2, x, -y'
'-z, -x+1/2, y'
'z+1/2, -x+1/2, -y'
'x+3/4, z+3/4, y+3/4'
'x+3/4, -z+1/4, -y+3/4'
'-x+3/4, z+3/4, -y+1/4'
'-x+1/4, -z+3/4, y+3/4'
'x+1/2, y+1/2, z+1/2'
'x+1/2, -y+1/2, -z+1'
'-x+1/2, -y+1, z+1/2'
'-x+1/2, y+1, -z+1'
'y+3/4, -x+5/4, -z+3/4'
'-y+3/4, -x+5/4, z+5/4'
'-y+5/4, x+5/4, -z+3/4'
'y+5/4, x+5/4, z+5/4'
'y+1/2, z+1/2, x+1/2'
'-y+1/2, -z+1, x+1/2'
'y+1/2, -z+1/2, -x+1'
'-y+1/2, z+1, -x+1'
'z+3/4, -y+5/4, -x+3/4'
'z+3/4, y+3/4, x+3/4'
'-z+5/4, y+5/4, -x+3/4'
'-z+5/4, -y+3/4, x+3/4'
'z+1/2, x+1/2, y+1/2'
'-z+1, x+1/2, -y+1/2'
'-z+1/2, -x+1, y+1/2'
'z+1, -x+1, -y+1/2'
'x+5/4, z+5/4, y+5/4'
'x+5/4, -z+3/4, -y+5/4'
'-x+5/4, z+5/4, -y+3/4'
'-x+3/4, -z+5/4, y+5/4'

loop_
_atom_site_label
_atom_site_type_symbol
_atom_site_fract_x
_atom_site_fract_y
_atom_site_fract_z
_atom_site_U_iso_or_equiv
_atom_site_adp_type
_atom_site_occupancy
_atom_site_site_symmetry_order
_atom_site_calc_flag
_atom_site_refinement_flags_posn
_atom_site_refinement_flags_adp
_atom_site_refinement_flags_occupancy
_atom_site_disorder_assembly
_atom_site_disorder_group
La1 La 0.12166(2) 0 0.25 0.01547(9) Uani 0.983(9) 2 d S T . . .
Zr1 Zr -0.0117(5) -0.0117(5) -0.0117(5) 0.0133(16) Uani 0.504(12) 3 d S T P . .
Ta1 Ta -0.0033(3) -0.0033(3) -0.0033(3) 0.0103(3) Uani 0.496(12) 3 d S T P . .
O1 O 0.1013(2) 0.1939(3) 0.2763(3) 0.0153(6) Uani 1 1 d D . . . .
O2 O 0.0325(3) 0.4463(3) 0.1434(2) 0.0183(7) Uani 1 1 d . . . . .
Li1 Li 0.375 0 0.25 0.040(5) Uani 1 4 d S T P . .
Li2 Li 0.875 0 0.25 0.08(2) Uani 0.68(13) 4 d S T . . .
Li3 Li 0.138(11) 0.180(10) 0.435(10) 0.015 Uiso 0.05(2) 1 d . U . . .
H1 H 0.113(10) 0.170(9) 0.317(9) 0.015 Uiso 0.52(15) 1 d D U . . .

loop_
_atom_site_aniso_label
_atom_site_aniso_U_11
_atom_site_aniso_U_22
_atom_site_aniso_U_33
_atom_site_aniso_U_23
_atom_site_aniso_U_13
_atom_site_aniso_U_12
La1 0.00888(11) 0.01548(15) 0.02204(16) 0.01084(10) 0 0
Zr1 0.0133(16) 0.0133(16) 0.0133(16) -0.0055(6) -0.0055(6) -0.0055(6)
Ta1 0.0103(3) 0.0103(3) 0.0103(3) -0.0021(5) -0.0021(5) -0.0021(5)
O1 0.0147(13) 0.0171(13) 0.0140(13) 0.0021(9) -0.0001(10) 0.0016(10)
O2 0.0232(15) 0.0170(13) 0.0147(14) 0.0007(10) 0.0032(10) 0.0012(10)
Li1 0.014(7) 0.053(8) 0.053(8) 0 0 0
Li2 0.028(19) 0.11(3) 0.11(3) 0 0 0

loop_
_atom_type_symbol
_atom_type_description
_atom_type_scat_dispersion_real
_atom_type_scat_dispersion_imag
_atom_type_scat_source
Li Li -0.0003 0.0001 'International Tables Vol C Tables 4.2.6.8 and 6.1.1.4'
O O 0.0106 0.006 'International Tables Vol C Tables 4.2.6.8 and 6.1.1.4'
Ta Ta -0.7052 6.5227 'International Tables Vol C Tables 4.2.6.8 and 6.1.1.4'
Zr Zr -2.9673 0.5597 'International Tables Vol C Tables 4.2.6.8 and 6.1.1.4'
La La -0.2871 2.4523 'International Tables Vol C Tables 4.2.6.8 and 6.1.1.4'
H H 0 0 'International Tables Vol C Tables 4.2.6.8 and 6.1.1.4'

loop_
_geom_angle_atom_site_label_1
_geom_angle_atom_site_label_2
_geom_angle_atom_site_label_3
_geom_angle
_geom_angle_site_symmetry_1
_geom_angle_site_symmetry_3
_geom_angle_publ_flag
O1 La1 O1 73.65(14) 17 44_445 ?
O1 La1 O2 109.26(9) 17 3 ?
O1 La1 O2 159.39(9) 44_445 3 ?
O1 La1 O2 159.39(9) 17 4_545 ?
O1 La1 O2 109.26(9) 44_445 4_545 ?
O2 La1 O2 75.50(15) 3 4_545 ?
O1 La1 O1 66.71(14) 17 . ?
O1 La1 O1 124.11(7) 44_445 . ?
O2 La1 O1 73.74(10) 3 . ?
O2 La1 O1 96.69(11) 4_545 . ?
O1 La1 O1 124.11(7) 17 2 ?
O1 La1 O1 66.71(14) 44_445 2 ?
O2 La1 O1 96.69(11) 3 2 ?
O2 La1 O1 73.74(10) 4_545 2 ?
O1 La1 O1 168.13(14) . 2 ?
O1 La1 O2 96.47(11) 17 17 ?
O1 La1 O2 73.36(10) 44_445 17 ?
O2 La1 O2 125.26(7) 3 17 ?
O2 La1 O2 66.06(14) 4_545 17 ?
O1 La1 O2 73.74(10) . 17 ?
O1 La1 O2 107.60(10) 2 17 ?
O1 La1 O2 73.36(10) 17 44_445 ?
O1 La1 O2 96.47(11) 44_445 44_445 ?
O2 La1 O2 66.06(14) 3 44_445 ?
O2 La1 O2 125.26(7) 4_545 44_445 ?
O1 La1 O2 107.60(10) . 44_445 ?
O1 La1 O2 73.74(10) 2 44_445 ?
O2 La1 O2 167.55(14) 17 44_445 ?
O1 La1 Li3 147(3) 17 8_444 ?
O1 La1 Li3 119(3) 44_445 8_444 ?
O2 La1 Li3 48(3) 3 8_444 ?
O2 La1 Li3 51(3) 4_545 8_444 ?
O1 La1 Li3 115(3) . 8_444 ?
O1 La1 Li3 53(3) 2 8_444 ?
O2 La1 Li3 116(3) 17 8_444 ?
O2 La1 Li3 75(3) 44_445 8_444 ?
O1 La1 Li3 119(3) 17 29_445 ?
O1 La1 Li3 147(3) 44_445 29_445 ?
O2 La1 Li3 51(3) 3 29_445 ?
O2 La1 Li3 48(3) 4_545 29_445 ?
O1 La1 Li3 53(3) . 29_445 ?
O1 La1 Li3 115(3) 2 29_445 ?
O2 La1 Li3 75(3) 17 29_445 ?
O2 La1 Li3 116(3) 44_445 29_445 ?
Li3 La1 Li3 68(5) 8_444 29_445 ?
O1 La1 Li2 143.17(7) 17 1_455 ?
O1 La1 Li2 143.17(7) 44_445 1_455 ?
O2 La1 Li2 37.75(7) 3 1_455 ?
O2 La1 Li2 37.75(7) 4_545 1_455 ?
O1 La1 Li2 84.07(7) . 1_455 ?
O1 La1 Li2 84.07(7) 2 1_455 ?
O2 La1 Li2 96.23(7) 17 1_455 ?
O2 La1 Li2 96.23(7) 44_445 1_455 ?
Li3 La1 Li2 34(3) 8_444 1_455 ?
Li3 La1 Li2 34(3) 29_445 1_455 ?
O1 La1 Li3 52(2) 17 16 ?
O1 La1 Li3 50(3) 44_445 16 ?
O2 La1 Li3 148(3) 3 16 ?
O2 La1 Li3 113(2) 4_545 16 ?
O1 La1 Li3 74(3) . 16 ?
O1 La1 Li3 116(2) 2 16 ?
O2 La1 Li3 47(2) 17 16 ?
O2 La1 Li3 121(2) 44_445 16 ?
Li3 La1 Li3 160(3) 8_444 16 ?
Li3 La1 Li3 110.7(4) 29_445 16 ?
Li2 La1 Li3 141(2) 1_455 16 ?
O1 La1 H1 70(3) 17 . ?
O1 La1 H1 115(3) 44_445 . ?
O2 La1 H1 85(3) 3 . ?
O2 La1 H1 91(3) 4_545 . ?
O1 La1 H1 14(3) . . ?
O1 La1 H1 164(3) 2 . ?
O2 La1 H1 60(3) 17 . ?
O2 La1 H1 121(3) 44_445 . ?
Li3 La1 H1 121(4) 8_444 . ?
Li3 La1 H1 54(4) 29_445 . ?
Li2 La1 H1 87(3) 1_455 . ?
Li3 La1 H1 65(4) 16 . ?
O1 Zr1 O1 92.1(4) 21_444 38_444 ?
O1 Zr1 O1 92.1(4) 21_444 8_444 ?
O1 Zr1 O1 92.1(4) 38_444 8_444 ?
O1 Zr1 O2 170.9(5) 21_444 44_445 ?
O1 Zr1 O2 94.86(14) 38_444 44_445 ?
O1 Zr1 O2 93.51(14) 8_444 44_445 ?
O1 Zr1 O2 94.86(14) 21_444 36_544 ?
O1 Zr1 O2 93.51(14) 38_444 36_544 ?
O1 Zr1 O2 170.9(5) 8_444 36_544 ?
O2 Zr1 O2 78.9(4) 44_445 36_544 ?
O1 Zr1 O2 93.51(14) 21_444 3 ?
O1 Zr1 O2 170.9(5) 38_444 3 ?
O1 Zr1 O2 94.86(14) 8_444 3 ?
O2 Zr1 O2 78.9(4) 44_445 3 ?
O2 Zr1 O2 78.9(4) 36_544 3 ?
O1 Zr1 Li3 137(3) 21_444 38_444 ?
O1 Zr1 Li3 46(3) 38_444 38_444 ?
O1 Zr1 Li3 98(3) 8_444 38_444 ?
O2 Zr1 Li3 49(3) 44_445 38_444 ?
O2 Zr1 Li3 81(3) 36_544 38_444 ?
O2 Zr1 Li3 127(3) 3 38_444 ?
O1 Zr1 Li3 46(3) 21_444 21_444 ?
O1 Zr1 Li3 98(3) 38_444 21_444 ?
O1 Zr1 Li3 137(3) 8_444 21_444 ?
O2 Zr1 Li3 127(3) 44_445 21_444 ?
O2 Zr1 Li3 49(3) 36_544 21_444 ?
O2 Zr1 Li3 81(3) 3 21_444 ?
Li3 Zr1 Li3 119.1(8) 38_444 21_444 ?
O1 Zr1 Li3 98(3) 21_444 8_444 ?
O1 Zr1 Li3 137(3) 38_444 8_444 ?
O1 Zr1 Li3 46(3) 8_444 8_444 ?
O2 Zr1 Li3 81(3) 44_445 8_444 ?
O2 Zr1 Li3 127(3) 36_544 8_444 ?
O2 Zr1 Li3 49(3) 3 8_444 ?
Li3 Zr1 Li3 119.1(8) 38_444 8_444 ?
Li3 Zr1 Li3 119.1(8) 21_444 8_444 ?
O1 Zr1 Li3 86(2) 21_444 18 ?
O1 Zr1 Li3 57(3) 38_444 18 ?
O1 Zr1 Li3 149(3) 8_444 18 ?
O2 Zr1 Li3 93(2) 44_445 18 ?
O2 Zr1 Li3 38(3) 36_544 18 ?
O2 Zr1 Li3 116(3) 3 18 ?
Li3 Zr1 Li3 65(5) 38_444 18 ?
Li3 Zr1 Li3 54(5) 21_444 18 ?
Li3 Zr1 Li3 165(4) 8_444 18 ?
O1 Zr1 Li3 57(3) 21_444 10 ?
O1 Zr1 Li3 149(3) 38_444 10 ?
O1 Zr1 Li3 86(2) 8_444 10 ?
O2 Zr1 Li3 116(3) 44_445 10 ?
O2 Zr1 Li3 93(2) 36_544 10 ?
O2 Zr1 Li3 38(3) 3 10 ?
Li3 Zr1 Li3 165(4) 38_444 10 ?
Li3 Zr1 Li3 65(5) 21_444 10 ?
Li3 Zr1 Li3 54(5) 8_444 10 ?
Li3 Zr1 Li3 118.1(11) 18 10 ?
O1 Zr1 Li3 149(3) 21_444 2 ?
O1 Zr1 Li3 86(2) 38_444 2 ?
O1 Zr1 Li3 57(3) 8_444 2 ?
O2 Zr1 Li3 38(3) 44_445 2 ?
O2 Zr1 Li3 116(3) 36_544 2 ?
O2 Zr1 Li3 93(2) 3 2 ?
Li3 Zr1 Li3 54(5) 38_444 2 ?
Li3 Zr1 Li3 165(4) 21_444 2 ?
Li3 Zr1 Li3 65(5) 8_444 2 ?
Li3 Zr1 Li3 118.1(11) 18 2 ?
Li3 Zr1 Li3 118.1(11) 10 2 ?
O1 Ta1 O1 85.8(2) 21_444 38_444 ?
O1 Ta1 O1 85.8(2) 21_444 8_444 ?
O1 Ta1 O1 85.8(2) 38_444 8_444 ?
O1 Ta1 O2 178.7(2) 21_444 44_445 ?
O1 Ta1 O2 95.46(13) 38_444 44_445 ?
O1 Ta1 O2 94.11(12) 8_444 44_445 ?
O1 Ta1 O2 95.46(13) 21_444 36_544 ?
O1 Ta1 O2 94.11(12) 38_444 36_544 ?
O1 Ta1 O2 178.7(2) 8_444 36_544 ?
O2 Ta1 O2 84.6(2) 44_445 36_544 ?
O1 Ta1 O2 94.11(12) 21_444 3 ?
O1 Ta1 O2 178.7(2) 38_444 3 ?
O1 Ta1 O2 95.46(13) 8_444 3 ?
O2 Ta1 O2 84.6(2) 44_445 3 ?
O2 Ta1 O2 84.6(2) 36_544 3 ?
O1 Ta1 Li3 46(3) 21_444 21_444 ?
O1 Ta1 Li3 96(3) 38_444 21_444 ?
O1 Ta1 Li3 131(3) 8_444 21_444 ?
O2 Ta1 Li3 134(3) 44_445 21_444 ?
O2 Ta1 Li3 50(3) 36_544 21_444 ?
O2 Ta1 Li3 83(3) 3 21_444 ?
O1 Ta1 Li3 131(3) 21_444 38_444 ?
O1 Ta1 Li3 46(3) 38_444 38_444 ?
O1 Ta1 Li3 96(3) 8_444 38_444 ?
O2 Ta1 Li3 50(3) 44_445 38_444 ?
O2 Ta1 Li3 83(3) 36_544 38_444 ?
O2 Ta1 Li3 134(3) 3 38_444 ?
Li3 Ta1 Li3 119.9(3) 21_444 38_444 ?
O1 Ta1 Li3 96(3) 21_444 8_444 ?
O1 Ta1 Li3 131(3) 38_444 8_444 ?
O1 Ta1 Li3 46(3) 8_444 8_444 ?
O2 Ta1 Li3 83(3) 44_445 8_444 ?
O2 Ta1 Li3 134(3) 36_544 8_444 ?
O2 Ta1 Li3 50(3) 3 8_444 ?
Li3 Ta1 Li3 119.9(3) 21_444 8_444 ?
Li3 Ta1 Li3 119.9(3) 38_444 8_444 ?
O1 Ta1 Li3 57(3) 21_444 10 ?
O1 Ta1 Li3 142(3) 38_444 10 ?
O1 Ta1 Li3 84(2) 8_444 10 ?
O2 Ta1 Li3 122(3) 44_445 10 ?
O2 Ta1 Li3 96(2) 36_544 10 ?
O2 Ta1 Li3 38(3) 3 10 ?
Li3 Ta1 Li3 65(5) 21_444 10 ?
Li3 Ta1 Li3 172(5) 38_444 10 ?
Li3 Ta1 Li3 55(5) 8_444 10 ?
O1 Ta1 Li3 84(2) 21_444 18 ?
O1 Ta1 Li3 57(3) 38_444 18 ?
O1 Ta1 Li3 142(3) 8_444 18 ?
O2 Ta1 Li3 96(2) 44_445 18 ?
O2 Ta1 Li3 38(3) 36_544 18 ?
O2 Ta1 Li3 122(3) 3 18 ?
Li3 Ta1 Li3 55(5) 21_444 18 ?
Li3 Ta1 Li3 65(5) 38_444 18 ?
Li3 Ta1 Li3 172(5) 8_444 18 ?
Li3 Ta1 Li3 119.4(7) 10 18 ?
O1 Ta1 Li3 142(3) 21_444 2 ?
O1 Ta1 Li3 84(2) 38_444 2 ?
O1 Ta1 Li3 57(3) 8_444 2 ?
O2 Ta1 Li3 38(3) 44_445 2 ?
O2 Ta1 Li3 122(3) 36_544 2 ?
O2 Ta1 Li3 96(2) 3 2 ?
Li3 Ta1 Li3 172(5) 21_444 2 ?
Li3 Ta1 Li3 55(5) 38_444 2 ?
Li3 Ta1 Li3 65(5) 8_444 2 ?
Li3 Ta1 Li3 119.4(7) 10 2 ?
Li3 Ta1 Li3 119.4(7) 18 2 ?
Zr1 O1 Li1 131.9(3) 32_444 9 ?
Zr1 O1 Ta1 4.4(4) 32_444 32_444 ?
Li1 O1 Ta1 127.8(2) 9 32_444 ?
Zr1 O1 Li3 94(4) 32_444 . ?
Li1 O1 Li3 63(4) 9 . ?
Ta1 O1 Li3 90(4) 32_444 . ?
Zr1 O1 La1 101.0(2) 32_444 9 ?
Li1 O1 La1 93.61(12) 9 9 ?
Ta1 O1 La1 103.68(15) 32_444 9 ?
Li3 O1 La1 157(4) . 9 ?
Zr1 O1 Li3 172(3) 32_444 29_445 ?
Li1 O1 Li3 56(3) 9 29_445 ?
Ta1 O1 Li3 175(3) 32_444 29_445 ?
Li3 O1 Li3 88(4) . 29_445 ?
La1 O1 Li3 79(3) 9 29_445 ?
Zr1 O1 La1 99.5(2) 32_444 . ?
Li1 O1 La1 121.26(15) 9 . ?
Ta1 O1 La1 102.12(14) 32_444 . ?
Li3 O1 La1 91(4) . . ?
La1 O1 La1 103.49(12) 9 . ?
Li3 O1 La1 73(3) 29_445 . ?
Zr1 O1 Li3 84(3) 32_444 31_445 ?
Li1 O1 Li3 54(3) 9 31_445 ?
Ta1 O1 Li3 82(3) 32_444 31_445 ?
Li3 O1 Li3 86(4) . 31_445 ?
La1 O1 Li3 78(3) 9 31_445 ?
Li3 O1 Li3 103(4) 29_445 31_445 ?
La1 O1 Li3 175(3) . 31_445 ?
Zr1 O1 H1 98(10) 32_444 . ?
Li1 O1 H1 78(10) 9 . ?
Ta1 O1 H1 96(10) 32_444 . ?
Li3 O1 H1 25(10) . . ?
La1 O1 H1 159(10) 9 . ?
Li3 O1 H1 80(10) 29_445 . ?
La1 O1 H1 66(10) . . ?
Li3 O1 H1 111(10) 31_445 . ?
Li3 O2 Li2 56(4) 9 3_655 ?
Li3 O2 Ta1 100(4) 9 3 ?
Li2 O2 Ta1 129.2(2) 3_655 3 ?
Li3 O2 Zr1 97(4) 9 3 ?
Li2 O2 Zr1 125.7(3) 3_655 3 ?
Ta1 O2 Zr1 3.8(3) 3 3 ?
Li3 O2 Li3 82(5) 9 6_554 ?
Li2 O2 Li3 50(4) 3_655 6_554 ?
Ta1 O2 Li3 85(3) 3 6_554 ?
Zr1 O2 Li3 83(3) 3 6_554 ?
Li3 O2 Li3 79(5) 9 31_445 ?
Li2 O2 Li3 48(3) 3_655 31_445 ?
Ta1 O2 Li3 177(3) 3 31_445 ?
Zr1 O2 Li3 174(3) 3 31_445 ?
Li3 O2 Li3 92(5) 6_554 31_445 ?
Li3 O2 La1 146(4) 9 3 ?
Li2 O2 La1 90.01(11) 3_655 3 ?
Ta1 O2 La1 104.99(15) 3 3 ?
Zr1 O2 La1 107.27(18) 3 3 ?
Li3 O2 La1 77(3) 6_554 3 ?
Li3 O2 La1 75(3) 31_445 3 ?
Li3 O2 La1 95(4) 9 9 ?
Li2 O2 La1 121.65(15) 3_655 9 ?
Ta1 O2 La1 102.70(14) 3 9 ?
Zr1 O2 La1 105.01(18) 3 9 ?
Li3 O2 La1 172(3) 6_554 9 ?
Li3 O2 La1 80(3) 31_445 9 ?
La1 O2 La1 101.59(12) 3 9 ?
O1 Li1 O1 114.88(10) 16 44_445 ?
O1 Li1 O1 114.88(10) 16 17 ?
O1 Li1 O1 99.12(19) 44_445 17 ?
O1 Li1 O1 99.12(19) 16 15_545 ?
O1 Li1 O1 114.88(10) 44_445 15_545 ?
O1 Li1 O1 114.88(10) 17 15_545 ?
O1 Li1 Li3 161(4) 16 15_545 ?
O1 Li1 Li3 78(4) 44_445 15_545 ?
O1 Li1 Li3 75(3) 17 15_545 ?
O1 Li1 Li3 62(3) 15_545 15_545 ?
O1 Li1 Li3 62(3) 16 16 ?
O1 Li1 Li3 75(3) 44_445 16 ?
O1 Li1 Li3 78(4) 17 16 ?
O1 Li1 Li3 161(4) 15_545 16 ?
Li3 Li1 Li3 137(7) 15_545 16 ?
O1 Li1 Li3 75(3) 16 17 ?
O1 Li1 Li3 161(4) 44_445 17 ?
O1 Li1 Li3 62(3) 17 17 ?
O1 Li1 Li3 78(4) 15_545 17 ?
Li3 Li1 Li3 98(2) 15_545 17 ?
Li3 Li1 Li3 98(2) 16 17 ?
O1 Li1 Li3 78(4) 16 44_445 ?
O1 Li1 Li3 62(3) 44_445 44_445 ?
O1 Li1 Li3 161(4) 17 44_445 ?
O1 Li1 Li3 75(3) 15_545 44_445 ?
Li3 Li1 Li3 98(2) 15_545 44_445 ?
Li3 Li1 Li3 98(2) 16 44_445 ?
Li3 Li1 Li3 137(7) 17 44_445 ?
O1 Li1 La1 49.56(10) 16 23_545 ?
O1 Li1 La1 130.44(10) 44_445 23_545 ?
O1 Li1 La1 130.44(10) 17 23_545 ?
O1 Li1 La1 49.56(10) 15_545 23_545 ?
Li3 Li1 La1 111(3) 15_545 23_545 ?
Li3 Li1 La1 111(3) 16 23_545 ?
Li3 Li1 La1 69(3) 17 23_545 ?
Li3 Li1 La1 69(3) 44_445 23_545 ?
O1 Li1 La1 130.44(10) 16 . ?
O1 Li1 La1 49.56(10) 44_445 . ?
O1 Li1 La1 49.56(10) 17 . ?
O1 Li1 La1 130.44(10) 15_545 . ?
Li3 Li1 La1 69(3) 15_545 . ?
Li3 Li1 La1 69(3) 16 . ?
Li3 Li1 La1 111(3) 17 . ?
Li3 Li1 La1 111(3) 44_445 . ?
La1 Li1 La1 180 23_545 . ?
O1 Li1 Zr1 23.8(2) 16 27_545 ?
O1 Li1 Zr1 91.8(2) 44_445 27_545 ?
O1 Li1 Zr1 127.85(10) 17 27_545 ?
O1 Li1 Zr1 105.68(14) 15_545 27_545 ?
Li3 Li1 Zr1 157(3) 15_545 27_545 ?
Li3 Li1 Zr1 56(4) 16 27_545 ?
Li3 Li1 Zr1 99(3) 17 27_545 ?
Li3 Li1 Zr1 59(4) 44_445 27_545 ?
La1 Li1 Zr1 60.19(14) 23_545 27_545 ?
La1 Li1 Zr1 119.81(14) . 27_545 ?
O1 Li1 Zr1 127.85(10) 16 5_545 ?
O1 Li1 Zr1 23.8(2) 44_445 5_545 ?
O1 Li1 Zr1 105.68(14) 17 5_545 ?
O1 Li1 Zr1 91.8(2) 15_545 5_545 ?
Li3 Li1 Zr1 59(4) 15_545 5_545 ?
Li3 Li1 Zr1 99(3) 16 5_545 ?
Li3 Li1 Zr1 157(3) 17 5_545 ?
Li3 Li1 Zr1 56(4) 44_445 5_545 ?
La1 Li1 Zr1 119.81(14) 23_545 5_545 ?
La1 Li1 Zr1 60.19(14) . 5_545 ?
Zr1 Li1 Zr1 104.31(13) 27_545 5_545 ?
Li3 Li2 Li3 134(8) 29_545 8_544 ?
Li3 Li2 Li3 99(3) 29_545 10_655 ?
Li3 Li2 Li3 99(3) 8_544 10_655 ?
Li3 Li2 Li3 99(3) 29_545 12_645 ?
Li3 Li2 Li3 99(3) 8_544 12_645 ?
Li3 Li2 Li3 134(8) 10_655 12_645 ?
Li3 Li2 O2 165(4) 29_545 21_544 ?
Li3 Li2 O2 61(4) 8_544 21_544 ?
Li3 Li2 O2 79(4) 10_655 21_544 ?
Li3 Li2 O2 74(5) 12_645 21_544 ?
Li3 Li2 O2 74(5) 29_545 4_645 ?
Li3 Li2 O2 79(4) 8_544 4_645 ?
Li3 Li2 O2 165(4) 10_655 4_645 ?
Li3 Li2 O2 61(4) 12_645 4_645 ?
O2 Li2 O2 112.03(10) 21_544 4_645 ?
Li3 Li2 O2 61(4) 29_545 22 ?
Li3 Li2 O2 165(4) 8_544 22 ?
Li3 Li2 O2 74(5) 10_655 22 ?
Li3 Li2 O2 79(4) 12_645 22 ?
O2 Li2 O2 104.47(19) 21_544 22 ?
O2 Li2 O2 112.03(10) 4_645 22 ?
Li3 Li2 O2 79(4) 29_545 3_655 ?
Li3 Li2 O2 74(5) 8_544 3_655 ?
Li3 Li2 O2 61(4) 10_655 3_655 ?
Li3 Li2 O2 165(4) 12_645 3_655 ?
O2 Li2 O2 112.03(10) 21_544 3_655 ?
O2 Li2 O2 104.47(19) 4_645 3_655 ?
O2 Li2 O2 112.03(10) 22 3_655 ?
Li3 Li2 La1 67(4) 29_545 1_655 ?
Li3 Li2 La1 67(4) 8_544 1_655 ?
Li3 Li2 La1 113(4) 10_655 1_655 ?
Li3 Li2 La1 113(4) 12_645 1_655 ?
O2 Li2 La1 127.77(9) 21_544 1_655 ?
O2 Li2 La1 52.23(9) 4_645 1_655 ?
O2 Li2 La1 127.77(9) 22 1_655 ?
O2 Li2 La1 52.23(9) 3_655 1_655 ?
Li3 Li2 La1 113(4) 29_545 23_545 ?
Li3 Li2 La1 113(4) 8_544 23_545 ?
Li3 Li2 La1 67(4) 10_655 23_545 ?
Li3 Li2 La1 67(4) 12_645 23_545 ?
O2 Li2 La1 52.23(9) 21_544 23_545 ?
O2 Li2 La1 127.77(9) 4_645 23_545 ?
O2 Li2 La1 52.23(9) 22 23_545 ?
O2 Li2 La1 127.77(9) 3_655 23_545 ?
La1 Li2 La1 180 1_655 23_545 ?
Li2 Li3 O2 63(4) 31_435 17 ?
Li2 Li3 O1 131(7) 31_435 . ?
O2 Li3 O1 100(5) 17 . ?
Li2 Li3 Li1 174(7) 31_435 9 ?
O2 Li3 Li1 119(7) 17 9 ?
O1 Li3 Li1 55(3) . 9 ?
Li2 Li3 O2 56(4) 31_435 30_544 ?
O2 Li3 O2 101(6) 17 30_544 ?
O1 Li3 O2 88(5) . 30_544 ?
Li1 Li3 O2 128(7) 9 30_544 ?
Li2 Li3 O2 53(3) 31_435 29_445 ?
O2 Li3 O2 97(6) 17 29_445 ?
O1 Li3 O2 162(7) . 29_445 ?
Li1 Li3 O2 121(6) 9 29_445 ?
O2 Li3 O2 83(4) 30_544 29_445 ?
Li2 Li3 O1 126(6) 31_435 31_445 ?
O2 Li3 O1 152(7) 17 31_445 ?
O1 Li3 O1 91(5) . 31_445 ?
Li1 Li3 O1 49(3) 9 31_445 ?
O2 Li3 O1 105(5) 30_544 31_445 ?
O2 Li3 O1 77(4) 29_445 31_445 ?
Li2 Li3 O1 129(7) 31_435 29_445 ?
O2 Li3 O1 82(5) 17 29_445 ?
O1 Li3 O1 89(5) . 29_445 ?
Li1 Li3 O1 48(3) 9 29_445 ?
O2 Li3 O1 176(7) 30_544 29_445 ?
O2 Li3 O1 99(5) 29_445 29_445 ?
O1 Li3 O1 72(4) 31_445 29_445 ?
Li2 Li3 Li3 40.6(15) 31_435 37_445 ?
O2 Li3 Li3 54(6) 17 37_445 ?
O1 Li3 Li3 154(8) . 37_445 ?
Li1 Li3 Li3 135(7) 9 37_445 ?
O2 Li3 Li3 96(4) 30_544 37_445 ?
O2 Li3 Li3 43(3) 29_445 37_445 ?
O1 Li3 Li3 113(6) 31_445 37_445 ?
O1 Li3 Li3 89(7) 29_445 37_445 ?
Li2 Li3 Li3 40.6(15) 31_435 16 ?
O2 Li3 Li3 58(5) 17 16 ?
O1 Li3 Li3 91(7) . 16 ?
Li1 Li3 Li3 146(7) 9 16 ?
O2 Li3 Li3 43(3) 30_544 16 ?
O2 Li3 Li3 93(3) 29_445 16 ?
O1 Li3 Li3 148(7) 31_445 16 ?
O1 Li3 Li3 140(8) 29_445 16 ?
Li3 Li3 Li3 75(5) 37_445 16 ?
Li2 Li3 Ta1 97(5) 31_435 32_444 ?
O2 Li3 Ta1 110(5) 17 32_444 ?
O1 Li3 Ta1 44(3) . 32_444 ?
Li1 Li3 Ta1 88(5) 9 32_444 ?
O2 Li3 Ta1 44(2) 30_544 32_444 ?
O2 Li3 Ta1 124(5) 29_445 32_444 ?
O1 Li3 Ta1 96(4) 31_445 32_444 ?
O1 Li3 Ta1 132(5) 29_445 32_444 ?
Li3 Li3 Ta1 137(5) 37_445 32_444 ?
Li3 Li3 Ta1 65(5) 16 32_444 ?
Li2 Li3 Zr1 98(6) 31_435 32_444 ?
O2 Li3 Zr1 108(5) 17 32_444 ?
O1 Li3 Zr1 41(2) . 32_444 ?
Li1 Li3 Zr1 87(4) 9 32_444 ?
O2 Li3 Zr1 47(3) 30_544 32_444 ?
O2 Li3 Zr1 127(5) 29_445 32_444 ?
O1 Li3 Zr1 98(5) 31_445 32_444 ?
O1 Li3 Zr1 129(5) 29_445 32_444 ?
Li3 Li3 Zr1 138(5) 37_445 32_444 ?
Li3 Li3 Zr1 65(5) 16 32_444 ?
Ta1 Li3 Zr1 3.7(4) 32_444 32_444 ?
Li2 Li3 H1 125(10) 31_435 . ?
O2 Li3 H1 90(7) 17 . ?
O1 Li3 H1 10(5) . . ?
Li1 Li3 H1 61(7) 9 . ?
O2 Li3 H1 89(8) 30_544 . ?
O2 Li3 H1 170(10) 29_445 . ?
O1 Li3 H1 100(8) 31_445 . ?
O1 Li3 H1 89(8) 29_445 . ?
Li3 Li3 H1 144(10) 37_445 . ?
Li3 Li3 H1 85(10) 16 . ?
Ta1 Li3 H1 47(6) 32_444 . ?
Zr1 Li3 H1 43(6) 32_444 . ?

loop_
_geom_bond_atom_site_label_1
_geom_bond_atom_site_label_2
_geom_bond_distance
_geom_bond_site_symmetry_2
_geom_bond_publ_flag
La1 O1 2.509(3) 17 ?
La1 O1 2.509(3) 44_445 ?
La1 O2 2.532(3) 3 ?
La1 O2 2.532(3) 4_545 ?
La1 O1 2.554(3) . ?
La1 O1 2.555(3) 2 ?
La1 O2 2.599(3) 17 ?
La1 O2 2.599(3) 44_445 ?
La1 Li3 3.00(13) 8_444 ?
La1 Li3 3.00(13) 29_445 ?
La1 Li2 3.2026(3) 1_455 ?
La1 Li3 3.21(13) 16 ?
La1 H1 2.37(11) . ?
Zr1 O1 1.934(7) 21_444 ?
Zr1 O1 1.934(7) 38_444 ?
Zr1 O1 1.934(7) 8_444 ?
Zr1 O2 2.202(8) 44_445 ?
Zr1 O2 2.202(8) 36_544 ?
Zr1 O2 2.202(8) 3 ?
Zr1 Li3 2.97(14) 38_444 ?
Zr1 Li3 2.97(14) 21_444 ?
Zr1 Li3 2.97(14) 8_444 ?
Zr1 Li3 3.09(14) 18 ?
Zr1 Li3 3.09(14) 10 ?
Zr1 Li3 3.09(14) 2 ?
Ta1 O1 2.045(5) 21_444 ?
Ta1 O1 2.045(5) 38_444 ?
Ta1 O1 2.045(5) 8_444 ?
Ta1 O2 2.077(5) 44_445 ?
Ta1 O2 2.077(5) 36_544 ?
Ta1 O2 2.077(5) 3 ?
Ta1 Li3 2.96(14) 21_444 ?
Ta1 Li3 2.96(14) 38_444 ?
Ta1 Li3 2.96(14) 8_444 ?
Ta1 Li3 3.07(14) 10 ?
Ta1 Li3 3.07(14) 18 ?
Ta1 Li3 3.07(14) 2 ?
O1 Zr1 1.934(7) 32_444 ?
O1 Li1 1.976(3) 9 ?
O1 Ta1 2.045(5) 32_444 ?
O1 Li3 2.13(13) . ?
O1 La1 2.509(3) 9 ?
O1 Li3 2.51(13) 29_445 ?
O1 Li3 2.60(14) 31_445 ?
O1 H1 0.63(12) . ?
O2 Li3 1.92(14) 9 ?
O2 Li2 1.961(3) 3_655 ?
O2 Ta1 2.077(5) 3 ?
O2 Zr1 2.202(8) 3 ?
O2 Li3 2.27(14) 6_554 ?
O2 Li3 2.40(13) 31_445 ?
O2 La1 2.532(3) 3 ?
O2 La1 2.599(3) 9 ?
Li1 O1 1.976(3) 16 ?
Li1 O1 1.976(3) 44_445 ?
Li1 O1 1.976(3) 17 ?
Li1 O1 1.976(3) 15_545 ?
Li1 Li3 2.15(14) 15_545 ?
Li1 Li3 2.15(14) 16 ?
Li1 Li3 2.15(14) 17 ?
Li1 Li3 2.15(14) 44_445 ?
Li1 La1 3.2894(3) 23_545 ?
Li1 Zr1 3.570(2) 27_545 ?
Li1 Zr1 3.570(2) 5_545 ?
Li2 Li3 1.83(14) 29_545 ?
Li2 Li3 1.83(14) 8_544 ?
Li2 Li3 1.83(14) 10_655 ?
Li2 Li3 1.83(14) 12_645 ?
Li2 O2 1.961(3) 21_544 ?
Li2 O2 1.961(3) 4_645 ?
Li2 O2 1.961(3) 22 ?
Li2 O2 1.961(3) 3_655 ?
Li2 La1 3.2026(3) 1_655 ?
Li2 La1 3.2026(3) 23_545 ?
Li3 Li2 1.83(14) 31_435 ?
Li3 O2 1.92(14) 17 ?
Li3 Li1 2.15(14) 9 ?
Li3 O2 2.27(14) 30_544 ?
Li3 O2 2.40(13) 29_445 ?
Li3 O1 2.51(13) 31_445 ?
Li3 O1 2.60(14) 29_445 ?
Li3 Li3 2.8(2) 37_445 ?
Li3 Li3 2.8(2) 16 ?
Li3 Ta1 2.96(14) 32_444 ?
Li3 Zr1 2.97(14) 32_444 ?
Li3 H1 1.58(16) . ?
